data_2215605
loop_
_publ_author_name
'Ming-Jin Xie'
'Yao Yu'
'Wei-Ping Liu'
'Shu-Qian Hou'
'Xi-Zhu Chen'

_publ_section_title <i>cis</i>-(Malonato-\k^2^<i>O</i>,<i>O</i>')bis(2-methylpyridine-\k<i>N</i>)platinum(II)
_journal_coeditor_code NC2058
_journal_issue 10
_journal_name_full 'Acta Crystallographica Section E'
_journal_page_first m2627
_journal_page_last m2627
_journal_paper_doi 10.1107/S1600536807047034
_journal_volume 63
_journal_year 2007
_chemical_formula_iupac '[Pt (C3 H2 O4) (C6 H7 N)2]'
_chemical_formula_moiety 'C15 H16 N2 O4 Pt'
_chemical_formula_sum 'C15 H16 N2 O4 Pt'
_chemical_formula_weight 483.39
_chemical_name_systematic
;
cis-(Malonato-\k^2^O,O')bis(2-methylpyridine-\kN)platinum(II)
;
_space_group_IT_number 14
_symmetry_cell_setting monoclinic
_symmetry_space_group_name_Hall '-P 2yn'
_symmetry_space_group_name_H-M 'P 1 21/n 1'
_atom_sites_solution_hydrogens geom
_atom_sites_solution_primary direct
_atom_sites_solution_secondary difmap
_cell_angle_alpha 90.00
_cell_angle_beta 107.7480(10)
_cell_angle_gamma 90.00
_cell_formula_units_Z 4
_cell_length_a 8.5790(6)
_cell_length_b 15.8079(11)
_cell_length_c 11.5595(8)
_cell_measurement_reflns_used 3532
_cell_measurement_temperature 298(2)
_cell_measurement_theta_max 28.26
_cell_measurement_theta_min 2.25
_cell_volume 1493.04(18)
_computing_cell_refinement 'SAINT (Bruker, 2004)'
_computing_data_collection 'APEX2 (Bruker, 2004)'
_computing_data_reduction 'SAINT (Bruker, 2004)'
_computing_molecular_graphics 'SHELXTL (Sheldrick, 2000)'
_computing_publication_material 'SHELXTL (Sheldrick, 2000)'
_computing_structure_refinement 'SHELXL97 (Sheldrick, 1997)'
_computing_structure_solution 'SHELXS97 (Sheldrick, 1997)'
_diffrn_ambient_temperature 298(2)
_diffrn_measured_fraction_theta_full 0.994
_diffrn_measured_fraction_theta_max 0.964
_diffrn_measurement_device_type 'Bruker SMART APEXII CCD area-detector'
_diffrn_measurement_method '\f and \w'
_diffrn_radiation_monochromator graphite
_diffrn_radiation_source 'fine-focus sealed tube'
_diffrn_radiation_type MoK\a
_diffrn_radiation_wavelength 0.71073
_diffrn_reflns_av_R_equivalents 0.0288
_diffrn_reflns_av_sigmaI/netI 0.0282
_diffrn_reflns_limit_h_max 11
_diffrn_reflns_limit_h_min -11
_diffrn_reflns_limit_k_max 20
_diffrn_reflns_limit_k_min -20
_diffrn_reflns_limit_l_max 15
_diffrn_reflns_limit_l_min -15
_diffrn_reflns_number 12687
_diffrn_reflns_theta_full 28.26
_diffrn_reflns_theta_max 28.26
_diffrn_reflns_theta_min 2.25
_diffrn_standards_interval_time 0
_diffrn_standards_number 0
_exptl_absorpt_coefficient_mu 9.417
_exptl_absorpt_correction_T_max 0.235
_exptl_absorpt_correction_T_min 0.141
_exptl_absorpt_correction_type numerical
_exptl_absorpt_process_details '(APEX2; Bruker, 2004)'
_exptl_crystal_colour colourless
_exptl_crystal_density_diffrn 2.150
_exptl_crystal_density_method 'not measured'
_exptl_crystal_description block
_exptl_crystal_F_000 920
_exptl_crystal_size_max 0.24
_exptl_crystal_size_mid 0.19
_exptl_crystal_size_min 0.16
_refine_diff_density_max 0.525
_refine_diff_density_min -0.756
_refine_ls_extinction_method none
_refine_ls_goodness_of_fit_ref 0.950
_refine_ls_hydrogen_treatment constr
_refine_ls_matrix_type full
_refine_ls_number_parameters 201
_refine_ls_number_reflns 3532
_refine_ls_number_restraints 0
_refine_ls_restrained_S_all 0.950
_refine_ls_R_factor_all 0.0282
_refine_ls_R_factor_gt 0.0206
_refine_ls_shift/su_max 0.002
_refine_ls_shift/su_mean 0.000
_refine_ls_structure_factor_coef Fsqd
_refine_ls_weighting_details 'calc w = 1/[\s^2^(Fo^2^)+(0.0222P)^2^+0.6402P] where P=(Fo^2^+2Fc^2^)/3'
_refine_ls_weighting_scheme calc
_refine_ls_wR_factor_gt 0.0429
_refine_ls_wR_factor_ref 0.0458
_reflns_number_gt 3007
_reflns_number_total 3532
_reflns_threshold_expression I>2\s(I)
_cod_data_source_file nc2058.cif
_cod_data_source_block I
_cod_original_sg_symbol_H-M 'P2 1/n'
_cod_database_code 2215605
_cod_database_fobs_code 2215605

loop_
_symmetry_equiv_pos_as_xyz
'x, y, z'
'-x+1/2, y+1/2, -z+1/2'
'-x, -y, -z'
'x-1/2, -y-1/2, z-1/2'

loop_
_atom_site_type_symbol
_atom_site_label
_atom_site_fract_x
_atom_site_fract_y
_atom_site_fract_z
_atom_site_U_iso_or_equiv
_atom_site_adp_type
_atom_site_calc_flag
_atom_site_refinement_flags
_atom_site_occupancy
Pt Pt1 0.636843(15) 0.055740(8) 0.171724(11) 0.02722(5) Uani d . 1
N N1 0.8270(3) -0.00984(17) 0.1478(2) 0.0287(6) Uani d . 1
N N2 0.6310(3) -0.01854(18) 0.3124(3) 0.0306(6) Uani d . 1
O O1 0.6260(3) 0.12457(15) 0.0230(2) 0.0361(6) Uani d . 1
O O2 0.4457(3) 0.11978(15) 0.1953(2) 0.0384(6) Uani d . 1
O O3 0.3179(4) 0.24193(18) 0.1819(3) 0.0663(9) Uani d . 1
O O4 0.5635(5) 0.24575(19) -0.0733(3) 0.0718(10) Uani d . 1
C C1 0.8018(4) -0.0905(2) 0.1111(3) 0.0374(8) Uani d . 1
H H1 0.6975 -0.1132 0.0956 0.045 Uiso calc R 1
C C2 0.9251(5) -0.1411(2) 0.0956(4) 0.0436(9) Uani d . 1
H H2 0.9039 -0.1969 0.0700 0.052 Uiso calc R 1
C C3 1.0802(5) -0.1078(3) 0.1186(3) 0.0443(9) Uani d . 1
H H3 1.1662 -0.1411 0.1117 0.053 Uiso calc R 1
C C4 1.1050(4) -0.0241(3) 0.1521(3) 0.0410(9) Uani d . 1
H H4 1.2080 -0.0001 0.1656 0.049 Uiso calc R 1
C C5 0.9767(4) 0.0250(2) 0.1660(3) 0.0318(7) Uani d . 1
C C6 1.0016(5) 0.1165(2) 0.2008(4) 0.0428(9) Uani d . 1
H H6A 0.9258 0.1504 0.1402 0.064 Uiso calc R 1
H H6B 1.1115 0.1328 0.2066 0.064 Uiso calc R 1
H H6C 0.9832 0.1250 0.2779 0.064 Uiso calc R 1
C C7 0.5863(4) 0.2049(2) 0.0186(3) 0.0400(9) Uani d . 1
C C8 0.5686(5) 0.2435(2) 0.1339(3) 0.0401(9) Uani d . 1
H H8A 0.5444 0.3033 0.1208 0.048 Uiso calc R 1
H H8B 0.6714 0.2380 0.1984 0.048 Uiso calc R 1
C C9 0.4338(4) 0.2013(2) 0.1732(3) 0.0392(9) Uani d . 1
C C10 0.5415(4) -0.0904(2) 0.2854(4) 0.0395(8) Uani d . 1
H H10 0.4901 -0.1035 0.2042 0.047 Uiso calc R 1
C C11 0.5237(5) -0.1446(2) 0.3729(4) 0.0520(11) Uani d . 1
H H11 0.4602 -0.1931 0.3512 0.062 Uiso calc R 1
C C12 0.6005(6) -0.1267(3) 0.4929(4) 0.0576(12) Uani d . 1
H H12 0.5932 -0.1635 0.5538 0.069 Uiso calc R 1
C C13 0.6891(6) -0.0524(3) 0.5207(4) 0.0547(11) Uani d . 1
H H13 0.7399 -0.0384 0.6017 0.066 Uiso calc R 1
C C14 0.7036(5) 0.0014(3) 0.4304(3) 0.0415(9) Uani d . 1
C C15 0.7993(6) 0.0816(3) 0.4616(4) 0.0636(13) Uani d . 1
H H15A 0.9039 0.0744 0.4487 0.095 Uiso calc R 1
H H15B 0.8148 0.0954 0.5452 0.095 Uiso calc R 1
H H15C 0.7407 0.1265 0.4108 0.095 Uiso calc R 1

loop_
_atom_site_aniso_label
_atom_site_aniso_U_11
_atom_site_aniso_U_22
_atom_site_aniso_U_33
_atom_site_aniso_U_12
_atom_site_aniso_U_13
_atom_site_aniso_U_23
Pt1 0.02567(7) 0.02699(8) 0.02939(8) 0.00007(5) 0.00899(5) -0.00007(5)
N1 0.0244(14) 0.0320(15) 0.0288(14) 0.0016(12) 0.0070(11) 0.0013(12)
N2 0.0252(14) 0.0321(15) 0.0342(15) 0.0014(12) 0.0084(12) 0.0009(13)
O1 0.0420(14) 0.0362(14) 0.0310(13) 0.0048(11) 0.0125(11) 0.0050(11)
O2 0.0345(14) 0.0330(14) 0.0530(16) 0.0052(11) 0.0212(12) 0.0032(12)
O3 0.0483(18) 0.0439(17) 0.115(3) 0.0094(14) 0.0381(19) -0.0085(18)
O4 0.120(3) 0.0455(18) 0.0496(19) 0.0080(18) 0.0254(19) 0.0192(15)
C1 0.0315(19) 0.039(2) 0.042(2) 0.0010(16) 0.0105(16) -0.0006(17)
C2 0.052(2) 0.033(2) 0.047(2) 0.0064(18) 0.0173(19) -0.0038(17)
C3 0.043(2) 0.053(3) 0.040(2) 0.0174(19) 0.0182(18) 0.0073(19)
C4 0.0287(19) 0.057(2) 0.038(2) 0.0051(17) 0.0111(16) 0.0029(18)
C5 0.0314(18) 0.0384(19) 0.0242(17) 0.0017(15) 0.0062(14) 0.0038(15)
C6 0.035(2) 0.047(2) 0.047(2) -0.0091(17) 0.0132(17) -0.0061(18)
C7 0.037(2) 0.039(2) 0.041(2) -0.0022(16) 0.0071(17) 0.0033(17)
C8 0.042(2) 0.0283(19) 0.049(2) 0.0016(16) 0.0124(18) -0.0034(17)
C9 0.0321(19) 0.040(2) 0.045(2) 0.0001(16) 0.0101(17) -0.0067(17)
C10 0.037(2) 0.035(2) 0.047(2) -0.0030(16) 0.0134(17) -0.0001(17)
C11 0.053(3) 0.034(2) 0.074(3) -0.0059(19) 0.027(2) 0.010(2)
C12 0.064(3) 0.058(3) 0.057(3) 0.003(2) 0.027(2) 0.024(2)
C13 0.056(3) 0.070(3) 0.036(2) 0.000(2) 0.010(2) 0.011(2)
C14 0.036(2) 0.050(2) 0.037(2) -0.0046(18) 0.0102(16) -0.0012(18)
C15 0.071(3) 0.068(3) 0.048(3) -0.028(3) 0.013(2) -0.015(2)

loop_
_atom_type_symbol
_atom_type_description
_atom_type_scat_dispersion_real
_atom_type_scat_dispersion_imag
_atom_type_scat_source
C C 0.0033 0.0016 'International Tables Vol C Tables 4.2.6.8 and 6.1.1.4'
H H 0.0000 0.0000 'International Tables Vol C Tables 4.2.6.8 and 6.1.1.4'
N N 0.0061 0.0033 'International Tables Vol C Tables 4.2.6.8 and 6.1.1.4'
O O 0.0106 0.0060 'International Tables Vol C Tables 4.2.6.8 and 6.1.1.4'
Pt Pt -1.7033 8.3905 'International Tables Vol C Tables 4.2.6.8 and 6.1.1.4'

loop_
_geom_angle_atom_site_label_1
_geom_angle_atom_site_label_2
_geom_angle_atom_site_label_3
_geom_angle
O1 Pt1 O2 90.94(10)
O1 Pt1 N2 175.20(10)
O2 Pt1 N2 87.82(10)
O1 Pt1 N1 89.39(10)
O2 Pt1 N1 179.30(10)
N2 Pt1 N1 91.80(11)
C1 N1 C5 119.3(3)
C1 N1 Pt1 118.2(2)
C5 N1 Pt1 122.5(2)
C14 N2 C10 118.9(3)
C14 N2 Pt1 124.0(2)
C10 N2 Pt1 117.0(2)
C7 O1 Pt1 120.0(2)
C9 O2 Pt1 119.0(2)
N1 C1 C2 122.4(3)
N1 C1 H1 118.8
C2 C1 H1 118.8
C3 C2 C1 119.0(4)
C3 C2 H2 120.5
C1 C2 H2 120.5
C4 C3 C2 118.6(3)
C4 C3 H3 120.7
C2 C3 H3 120.7
C3 C4 C5 120.5(3)
C3 C4 H4 119.8
C5 C4 H4 119.8
N1 C5 C4 120.0(3)
N1 C5 C6 119.0(3)
C4 C5 C6 121.0(3)
C5 C6 H6A 109.5
C5 C6 H6B 109.5
H6A C6 H6B 109.5
C5 C6 H6C 109.5
H6A C6 H6C 109.5
H6B C6 H6C 109.5
O4 C7 O1 121.4(4)
O4 C7 C8 121.8(3)
O1 C7 C8 116.7(3)
C7 C8 C9 112.1(3)
C7 C8 H8A 109.2
C9 C8 H8A 109.2
C7 C8 H8B 109.2
C9 C8 H8B 109.2
H8A C8 H8B 107.9
O3 C9 O2 121.4(3)
O3 C9 C8 120.7(3)
O2 C9 C8 117.9(3)
N2 C10 C11 122.5(4)
N2 C10 H10 118.7
C11 C10 H10 118.7
C10 C11 C12 119.4(4)
C10 C11 H11 120.3
C12 C11 H11 120.3
C11 C12 C13 118.1(4)
C11 C12 H12 120.9
C13 C12 H12 120.9
C14 C13 C12 121.1(4)
C14 C13 H13 119.4
C12 C13 H13 119.4
N2 C14 C13 119.9(4)
N2 C14 C15 119.5(3)
C13 C14 C15 120.7(4)
C14 C15 H15A 109.5
C14 C15 H15B 109.5
H15A C15 H15B 109.5
C14 C15 H15C 109.5
H15A C15 H15C 109.5
H15B C15 H15C 109.5

loop_
_geom_bond_atom_site_label_1
_geom_bond_atom_site_label_2
_geom_bond_distance
Pt1 O1 2.013(2)
Pt1 O2 2.015(2)
Pt1 N2 2.019(3)
Pt1 N1 2.022(3)
N1 C1 1.340(5)
N1 C5 1.354(4)
N2 C14 1.353(4)
N2 C10 1.353(5)
O1 C7 1.312(4)
O2 C9 1.311(4)
O3 C9 1.213(4)
O4 C7 1.207(4)
C1 C2 1.381(5)
C1 H1 0.9300
C2 C3 1.380(5)
C2 H2 0.9300
C3 C4 1.376(6)
C3 H3 0.9300
C4 C5 1.395(5)
C4 H4 0.9300
C5 C6 1.499(5)
C6 H6A 0.9600
C6 H6B 0.9600
C6 H6C 0.9600
C7 C8 1.515(5)
C8 C9 1.519(5)
C8 H8A 0.9700
C8 H8B 0.9700
C10 C11 1.369(5)
C10 H10 0.9300
C11 C12 1.371(6)
C11 H11 0.9300
C12 C13 1.383(6)
C12 H12 0.9300
C13 C14 1.382(5)
C13 H13 0.9300
C14 C15 1.493(6)
C15 H15A 0.9600
C15 H15B 0.9600
C15 H15C 0.9600

loop_
_geom_hbond_atom_site_label_D
_geom_hbond_atom_site_label_H
_geom_hbond_atom_site_label_A
_geom_hbond_site_symmetry_A
_geom_hbond_distance_DH
_geom_hbond_distance_HA
_geom_hbond_distance_DA
_geom_hbond_angle_DHA
C10 H10 O1 3_655 0.93 2.53 3.455(5) 172.5
C6 H6B O3 1_655 0.96 2.55 3.422(5) 151.0
C6 H6A O1 . 0.96 2.55 3.254(5) 130.4
